data_7152015
loop_
_publ_author_name
'Fichtler, Robert'
'Neud\"orfl, J\"org-M'
'Jacobi von Wangelin, Axel'

_publ_section_title
;
 Practical three-component synthesis of crowded arenes with
 donor-acceptor substitution.
;
_journal_issue 20
_journal_name_full 'Organic &amp; biomolecular chemistry'
_journal_page_first 7224
_journal_page_last 7236
_journal_paper_doi 10.1039/c1ob05984j
_journal_volume 9
_journal_year 2011
_chemical_formula_moiety 'C26 H37 N O6'
_chemical_formula_sum 'C26 H37 N O6'
_chemical_formula_weight 459.57
_chemical_name_systematic
;
?
;
_space_group_IT_number 14
_symmetry_cell_setting monoclinic
_symmetry_space_group_name_Hall '-P 2ybc'
_symmetry_space_group_name_H-M 'P 1 21/c 1'
_atom_sites_solution_hydrogens geom
_atom_sites_solution_primary direct
_atom_sites_solution_secondary difmap
_audit_creation_method SHELXL-97
_cell_angle_alpha 90.00
_cell_angle_beta 127.838(4)
_cell_angle_gamma 90.00
_cell_formula_units_Z 4
_cell_length_a 13.7746(9)
_cell_length_b 11.7176(8)
_cell_length_c 19.9018(12)
_cell_measurement_reflns_used 11444
_cell_measurement_temperature 100(2)
_cell_measurement_theta_max 27.00
_cell_measurement_theta_min 2.07
_cell_volume 2536.9(3)
_computing_cell_refinement 'Nonius DENZO (Otwinowski, Minor 1997)'
_computing_data_collection 'Nonius COLLECT'
_computing_data_reduction 'Nonius DENZO (Otwinowski, Minor 1997)'
_computing_molecular_graphics 'SCHAKAL99 (E. Keller 1999)'
_computing_publication_material 'PLATON (A. L. Spek 1980-2004)'
_computing_structure_refinement 'SHELXL-97 (Sheldrick, 1997)'
_computing_structure_solution 'SHELXS-97 (Sheldrick, 1997)'
_diffrn_ambient_temperature 100(2)
_diffrn_measured_fraction_theta_full 0.996
_diffrn_measured_fraction_theta_max 0.996
_diffrn_measurement_device_type 'Nonius KappaCCD'
_diffrn_measurement_method Phi/Omega-Scans
_diffrn_radiation_monochromator graphite
_diffrn_radiation_source 'fine-focus sealed tube'
_diffrn_radiation_type MoK\a
_diffrn_radiation_wavelength 0.71073
_diffrn_reflns_av_R_equivalents 0.0478
_diffrn_reflns_av_sigmaI/netI 0.1266
_diffrn_reflns_limit_h_max 14
_diffrn_reflns_limit_h_min -17
_diffrn_reflns_limit_k_max 13
_diffrn_reflns_limit_k_min -14
_diffrn_reflns_limit_l_max 25
_diffrn_reflns_limit_l_min -16
_diffrn_reflns_number 11444
_diffrn_reflns_theta_full 27.00
_diffrn_reflns_theta_max 27.00
_diffrn_reflns_theta_min 2.07
_exptl_absorpt_coefficient_mu 0.085
_exptl_absorpt_correction_type none
_exptl_crystal_colour colourless
_exptl_crystal_density_diffrn 1.203
_exptl_crystal_density_method 'not measured'
_exptl_crystal_description prism
_exptl_crystal_F_000 992
_exptl_crystal_size_max .4
_exptl_crystal_size_mid .4
_exptl_crystal_size_min .3
_refine_diff_density_max 0.200
_refine_diff_density_min -0.223
_refine_diff_density_rms 0.046
_refine_ls_extinction_method none
_refine_ls_goodness_of_fit_ref 0.853
_refine_ls_hydrogen_treatment mixed
_refine_ls_matrix_type full
_refine_ls_number_parameters 308
_refine_ls_number_reflns 5508
_refine_ls_number_restraints 0
_refine_ls_restrained_S_all 0.853
_refine_ls_R_factor_all 0.1128
_refine_ls_R_factor_gt 0.0434
_refine_ls_shift/su_max 0.001
_refine_ls_shift/su_mean 0.000
_refine_ls_structure_factor_coef Fsqd
_refine_ls_weighting_details 'calc w=1/[\s^2^(Fo^2^)+(0.0275P)^2^+0.0000P] where P=(Fo^2^+2Fc^2^)/3'
_refine_ls_weighting_scheme calc
_refine_ls_wR_factor_gt 0.0731
_refine_ls_wR_factor_ref 0.0843
_reflns_number_gt 2887
_reflns_number_total 5508
_reflns_threshold_expression >2sigma(I)
_cod_data_source_file c1ob05984j.txt
_cod_data_source_block rob208n
_cod_original_sg_symbol_H-M P21/c
_cod_database_code 7152015

loop_
_symmetry_equiv_pos_as_xyz
'x, y, z'
'-x, y+1/2, -z+1/2'
'-x, -y, -z'
'x, -y-1/2, z-1/2'

loop_
_atom_site_label
_atom_site_type_symbol
_atom_site_fract_x
_atom_site_fract_y
_atom_site_fract_z
_atom_site_U_iso_or_equiv
_atom_site_adp_type
_atom_site_occupancy
_atom_site_symmetry_multiplicity
_atom_site_calc_flag
_atom_site_refinement_flags
O1 O 0.59280(10) -0.09975(10) -0.02614(7) 0.0254(3) Uani 1 1 d .
O2 O 0.44695(10) -0.21538(10) -0.04125(7) 0.0280(3) Uani 1 1 d .
O3 O 0.56046(9) -0.41552(9) -0.09644(6) 0.0212(3) Uani 1 1 d .
O4 O 0.37837(10) -0.49772(10) -0.14941(7) 0.0258(3) Uani 1 1 d .
O5 O 0.21584(9) -0.58672(9) -0.38474(7) 0.0227(3) Uani 1 1 d .
O6 O 0.42005(9) -0.55843(9) -0.29116(7) 0.0223(3) Uani 1 1 d .
N1 N 0.44763(12) -0.17276(12) -0.15259(8) 0.0186(3) Uani 1 1 d .
H1A H 0.4889(13) -0.1395(13) -0.1664(9) 0.020(5) Uiso 1 1 d .
C1 C 0.49105(15) -0.16870(14) -0.07093(10) 0.0206(4) Uani 1 1 d .
C2 C 0.34263(13) -0.24323(13) -0.21579(9) 0.0174(4) Uani 1 1 d .
H2 H 0.2996 -0.2658 -0.1917 0.021 Uiso 1 1 calc R
C3 C 0.38699(14) -0.35397(13) -0.23175(9) 0.0171(4) Uani 1 1 d .
H3 H 0.4525 -0.3348 -0.2373 0.021 Uiso 1 1 calc R
C4 C 0.43971(15) -0.43205(14) -0.15600(10) 0.0196(4) Uani 1 1 d .
C5 C 0.61653(14) -0.47572(15) -0.01551(10) 0.0241(4) Uani 1 1 d .
H5A H 0.5921 -0.5571 -0.0261 0.029 Uiso 1 1 calc R
H5B H 0.5897 -0.4411 0.0160 0.029 Uiso 1 1 calc R
C6 C 0.75346(14) -0.46476(15) 0.03469(10) 0.0297(5) Uani 1 1 d .
H6A H 0.7786 -0.4989 0.0026 0.044 Uiso 1 1 calc R
H6B H 0.7946 -0.5044 0.0893 0.044 Uiso 1 1 calc R
H6C H 0.7764 -0.3839 0.0450 0.044 Uiso 1 1 calc R
C7 C 0.28032(14) -0.41148(13) -0.31292(9) 0.0167(4) Uani 1 1 d .
H7 H 0.2152 -0.4257 -0.3061 0.020 Uiso 1 1 calc R
C8 C 0.31573(15) -0.52548(14) -0.32648(10) 0.0175(4) Uani 1 1 d .
C9 C 0.23746(14) -0.69800(13) -0.40597(10) 0.0244(4) Uani 1 1 d .
H9A H 0.2943 -0.7437 -0.3538 0.029 Uiso 1 1 calc R
H9B H 0.2738 -0.6893 -0.4359 0.029 Uiso 1 1 calc R
C10 C 0.11378(14) -0.75499(14) -0.46281(11) 0.0304(5) Uani 1 1 d .
H10A H 0.0782 -0.7611 -0.4328 0.046 Uiso 1 1 calc R
H10B H 0.1233 -0.8314 -0.4780 0.046 Uiso 1 1 calc R
H10C H 0.0592 -0.7095 -0.5146 0.046 Uiso 1 1 calc R
C11 C 0.22217(14) -0.33509(13) -0.39283(10) 0.0175(4) Uani 1 1 d .
H11 H 0.1383 -0.3670 -0.4367 0.021 Uiso 1 1 calc R
C12 C 0.20233(14) -0.21759(13) -0.37314(10) 0.0187(4) Uani 1 1 d .
H12 H 0.1488 -0.1688 -0.4203 0.022 Uiso 1 1 calc R
C13 C 0.25205(14) -0.17498(13) -0.29646(10) 0.0168(4) Uani 1 1 d .
C14 C 0.21934(14) -0.05694(13) -0.28362(10) 0.0196(4) Uani 1 1 d .
H14 H 0.2409 -0.0558 -0.2256 0.024 Uiso 1 1 calc R
C15 C 0.29430(14) 0.03681(13) -0.28584(11) 0.0284(5) Uani 1 1 d .
H15A H 0.2764 0.0373 -0.3417 0.043 Uiso 1 1 calc R
H15B H 0.3821 0.0223 -0.2416 0.043 Uiso 1 1 calc R
H15C H 0.2725 0.1109 -0.2756 0.043 Uiso 1 1 calc R
C16 C 0.08214(14) -0.02924(14) -0.34751(10) 0.0264(4) Uani 1 1 d .
H16A H 0.0599 -0.0205 -0.4044 0.040 Uiso 1 1 calc R
H16B H 0.0647 0.0419 -0.3309 0.040 Uiso 1 1 calc R
H16C H 0.0340 -0.0914 -0.3481 0.040 Uiso 1 1 calc R
C17 C 0.28771(14) -0.33518(14) -0.43422(10) 0.0221(4) Uani 1 1 d .
H17 H 0.3061 -0.4164 -0.4381 0.027 Uiso 1 1 calc R
C18 C 0.40911(15) -0.26976(15) -0.38498(10) 0.0301(5) Uani 1 1 d .
H18A H 0.4374 -0.2642 -0.4196 0.045 Uiso 1 1 calc R
H18B H 0.4708 -0.3102 -0.3319 0.045 Uiso 1 1 calc R
H18C H 0.3970 -0.1929 -0.3718 0.045 Uiso 1 1 calc R
C19 C 0.20032(15) -0.28895(15) -0.52528(10) 0.0309(5) Uani 1 1 d .
H19A H 0.1802 -0.2092 -0.5238 0.046 Uiso 1 1 calc R
H19B H 0.1248 -0.3345 -0.5578 0.046 Uiso 1 1 calc R
H19C H 0.2402 -0.2936 -0.5524 0.046 Uiso 1 1 calc R
C20 C 0.64376(15) -0.07509(15) 0.06141(10) 0.0290(5) Uani 1 1 d .
H20A H 0.5814 -0.0923 0.0698 0.035 Uiso 1 1 calc R
H20B H 0.6637 0.0072 0.0728 0.035 Uiso 1 1 calc R
C21 C 0.75789(15) -0.14385(15) 0.12348(10) 0.0225(4) Uani 1 1 d .
C22 C 0.75368(18) -0.24057(15) 0.16091(11) 0.0343(5) Uani 1 1 d .
H22 H 0.6771 -0.2658 0.1458 0.041 Uiso 1 1 calc R
C23 C 0.85857(19) -0.30111(18) 0.21971(12) 0.0450(6) Uani 1 1 d .
H23 H 0.8541 -0.3671 0.2454 0.054 Uiso 1 1 calc R
C24 C 0.9696(2) -0.26676(18) 0.24152(12) 0.0479(6) Uani 1 1 d .
H24 H 1.0419 -0.3088 0.2823 0.057 Uiso 1 1 calc R
C25 C 0.97617(17) -0.17067(19) 0.20405(12) 0.0492(6) Uani 1 1 d .
H25 H 1.0529 -0.1471 0.2185 0.059 Uiso 1 1 calc R
C26 C 0.86951(16) -0.10843(17) 0.14486(11) 0.0378(5) Uani 1 1 d .
H26 H 0.8737 -0.0420 0.1194 0.045 Uiso 1 1 calc R

loop_
_atom_site_aniso_label
_atom_site_aniso_U_11
_atom_site_aniso_U_22
_atom_site_aniso_U_33
_atom_site_aniso_U_23
_atom_site_aniso_U_13
_atom_site_aniso_U_12
O1 0.0212(7) 0.0325(7) 0.0164(6) -0.0081(6) 0.0084(6) -0.0059(6)
O2 0.0314(7) 0.0375(8) 0.0212(7) -0.0004(6) 0.0192(6) -0.0035(6)
O3 0.0188(6) 0.0250(7) 0.0160(6) 0.0037(5) 0.0087(5) 0.0002(5)
O4 0.0250(7) 0.0289(8) 0.0231(7) 0.0021(6) 0.0145(6) -0.0060(6)
O5 0.0189(6) 0.0165(7) 0.0269(7) -0.0054(6) 0.0111(6) -0.0019(5)
O6 0.0177(7) 0.0242(7) 0.0220(7) -0.0011(6) 0.0108(6) 0.0014(6)
N1 0.0181(8) 0.0229(9) 0.0150(8) -0.0011(7) 0.0102(7) -0.0042(7)
C1 0.0187(10) 0.0207(10) 0.0192(10) -0.0009(9) 0.0100(9) 0.0035(9)
C2 0.0162(9) 0.0203(10) 0.0165(9) -0.0037(8) 0.0105(8) -0.0058(8)
C3 0.0172(9) 0.0190(10) 0.0169(9) 0.0008(8) 0.0114(8) 0.0001(8)
C4 0.0212(10) 0.0198(10) 0.0206(10) -0.0038(8) 0.0141(9) -0.0003(8)
C5 0.0253(10) 0.0260(11) 0.0169(9) 0.0058(8) 0.0109(9) 0.0014(9)
C6 0.0268(10) 0.0331(12) 0.0225(10) 0.0058(9) 0.0117(9) 0.0042(9)
C7 0.0156(9) 0.0172(10) 0.0184(9) -0.0014(8) 0.0109(8) -0.0023(8)
C8 0.0207(10) 0.0203(10) 0.0132(9) 0.0020(8) 0.0111(8) -0.0019(9)
C9 0.0257(10) 0.0173(10) 0.0289(10) -0.0049(9) 0.0161(9) 0.0002(8)
C10 0.0253(11) 0.0255(11) 0.0359(11) -0.0095(9) 0.0164(10) -0.0049(9)
C11 0.0160(9) 0.0178(10) 0.0147(9) -0.0019(8) 0.0075(8) 0.0005(8)
C12 0.0159(9) 0.0194(10) 0.0190(9) 0.0038(8) 0.0098(8) 0.0034(8)
C13 0.0142(9) 0.0181(10) 0.0190(9) -0.0001(8) 0.0107(8) -0.0015(8)
C14 0.0201(9) 0.0201(10) 0.0174(9) -0.0025(8) 0.0109(8) -0.0005(8)
C15 0.0287(11) 0.0194(10) 0.0364(11) -0.0011(9) 0.0196(10) 0.0007(9)
C16 0.0248(10) 0.0231(11) 0.0304(10) -0.0014(9) 0.0165(9) 0.0037(9)
C17 0.0277(10) 0.0224(10) 0.0180(9) 0.0028(8) 0.0149(9) 0.0067(9)
C18 0.0278(10) 0.0438(13) 0.0238(10) 0.0043(9) 0.0184(9) 0.0031(9)
C19 0.0349(11) 0.0357(12) 0.0205(10) 0.0012(9) 0.0162(9) 0.0027(9)
C20 0.0279(10) 0.0346(12) 0.0189(10) -0.0110(9) 0.0115(9) -0.0011(9)
C21 0.0228(10) 0.0254(11) 0.0149(9) -0.0050(8) 0.0093(9) 0.0017(9)
C22 0.0396(12) 0.0330(12) 0.0295(11) -0.0030(10) 0.0208(11) -0.0009(10)
C23 0.0557(15) 0.0438(14) 0.0355(13) 0.0046(11) 0.0280(12) 0.0134(12)
C24 0.0488(15) 0.0620(17) 0.0227(12) 0.0091(11) 0.0168(11) 0.0300(13)
C25 0.0246(12) 0.0819(18) 0.0358(13) 0.0000(13) 0.0158(11) 0.0075(12)
C26 0.0334(12) 0.0481(14) 0.0314(11) 0.0030(10) 0.0196(10) -0.0010(11)

loop_
_atom_type_symbol
_atom_type_description
_atom_type_scat_dispersion_real
_atom_type_scat_dispersion_imag
_atom_type_scat_source
C C 0.0033 0.0016 'International Tables Vol C Tables 4.2.6.8 and 6.1.1.4'
H H 0.0000 0.0000 'International Tables Vol C Tables 4.2.6.8 and 6.1.1.4'
N N 0.0061 0.0033 'International Tables Vol C Tables 4.2.6.8 and 6.1.1.4'
O O 0.0106 0.0060 'International Tables Vol C Tables 4.2.6.8 and 6.1.1.4'

loop_
_geom_angle_atom_site_label_1
_geom_angle_atom_site_label_2
_geom_angle_atom_site_label_3
_geom_angle
C1 O1 C20 116.50(13)
C4 O3 C5 115.67(12)
C8 O5 C9 116.50(12)
C1 N1 C2 122.23(15)
C1 N1 H1A 118.6(10)
C2 N1 H1A 118.7(10)
O2 C1 N1 126.23(17)
O2 C1 O1 124.71(16)
N1 C1 O1 109.04(15)
N1 C2 C13 110.49(13)
N1 C2 C3 110.15(12)
C13 C2 C3 113.29(13)
N1 C2 H2 107.6
C13 C2 H2 107.6
C3 C2 H2 107.6
C4 C3 C7 110.53(13)
C4 C3 C2 108.10(13)
C7 C3 C2 110.11(12)
C4 C3 H3 109.4
C7 C3 H3 109.4
C2 C3 H3 109.4
O4 C4 O3 124.62(15)
O4 C4 C3 123.55(15)
O3 C4 C3 111.77(14)
O3 C5 C6 106.79(13)
O3 C5 H5A 110.4
C6 C5 H5A 110.4
O3 C5 H5B 110.4
C6 C5 H5B 110.4
H5A C5 H5B 108.6
C5 C6 H6A 109.5
C5 C6 H6B 109.5
H6A C6 H6B 109.5
C5 C6 H6C 109.5
H6A C6 H6C 109.5
H6B C6 H6C 109.5
C8 C7 C3 112.11(13)
C8 C7 C11 110.43(13)
C3 C7 C11 112.84(13)
C8 C7 H7 107.0
C3 C7 H7 107.0
C11 C7 H7 107.0
O6 C8 O5 123.66(15)
O6 C8 C7 125.39(15)
O5 C8 C7 110.94(13)
O5 C9 C10 106.07(13)
O5 C9 H9A 110.5
C10 C9 H9A 110.5
O5 C9 H9B 110.5
C10 C9 H9B 110.5
H9A C9 H9B 108.7
C9 C10 H10A 109.5
C9 C10 H10B 109.5
H10A C10 H10B 109.5
C9 C10 H10C 109.5
H10A C10 H10C 109.5
H10B C10 H10C 109.5
C12 C11 C17 113.42(13)
C12 C11 C7 108.88(13)
C17 C11 C7 116.17(13)
C12 C11 H11 105.8
C17 C11 H11 105.8
C7 C11 H11 105.8
C13 C12 C11 126.60(15)
C13 C12 H12 116.7
C11 C12 H12 116.7
C12 C13 C2 121.71(15)
C12 C13 C14 122.45(14)
C2 C13 C14 115.82(13)
C13 C14 C15 111.92(13)
C13 C14 C16 113.22(13)
C15 C14 C16 109.60(13)
C13 C14 H14 107.3
C15 C14 H14 107.3
C16 C14 H14 107.3
C14 C15 H15A 109.5
C14 C15 H15B 109.5
H15A C15 H15B 109.5
C14 C15 H15C 109.5
H15A C15 H15C 109.5
H15B C15 H15C 109.5
C14 C16 H16A 109.5
C14 C16 H16B 109.5
H16A C16 H16B 109.5
C14 C16 H16C 109.5
H16A C16 H16C 109.5
H16B C16 H16C 109.5
C18 C17 C19 109.74(14)
C18 C17 C11 115.06(13)
C19 C17 C11 109.68(13)
C18 C17 H17 107.3
C19 C17 H17 107.3
C11 C17 H17 107.3
C17 C18 H18A 109.5
C17 C18 H18B 109.5
H18A C18 H18B 109.5
C17 C18 H18C 109.5
H18A C18 H18C 109.5
H18B C18 H18C 109.5
C17 C19 H19A 109.5
C17 C19 H19B 109.5
H19A C19 H19B 109.5
C17 C19 H19C 109.5
H19A C19 H19C 109.5
H19B C19 H19C 109.5
O1 C20 C21 111.77(14)
O1 C20 H20A 109.3
C21 C20 H20A 109.3
O1 C20 H20B 109.3
C21 C20 H20B 109.3
H20A C20 H20B 107.9
C22 C21 C26 119.22(17)
C22 C21 C20 121.02(17)
C26 C21 C20 119.74(17)
C23 C22 C21 120.98(19)
C23 C22 H22 119.5
C21 C22 H22 119.5
C24 C23 C22 120.3(2)
C24 C23 H23 119.8
C22 C23 H23 119.8
C23 C24 C25 119.89(19)
C23 C24 H24 120.1
C25 C24 H24 120.1
C24 C25 C26 119.7(2)
C24 C25 H25 120.1
C26 C25 H25 120.1
C21 C26 C25 119.84(19)
C21 C26 H26 120.1
C25 C26 H26 120.1

loop_
_geom_bond_atom_site_label_1
_geom_bond_atom_site_label_2
_geom_bond_distance
O1 C1 1.3707(19)
O1 C20 1.4531(18)
O2 C1 1.2072(19)
O3 C4 1.3380(18)
O3 C5 1.4704(18)
O4 C4 1.2079(18)
O5 C8 1.3399(18)
O5 C9 1.4567(18)
O6 C8 1.2119(17)
N1 C1 1.345(2)
N1 C2 1.4573(19)
N1 H1A 0.862(15)
C2 C13 1.522(2)
C2 C3 1.548(2)
C2 H2 1.0000
C3 C4 1.515(2)
C3 C7 1.520(2)
C3 H3 1.0000
C5 C6 1.503(2)
C5 H5A 0.9900
C5 H5B 0.9900
C6 H6A 0.9800
C6 H6B 0.9800
C6 H6C 0.9800
C7 C8 1.502(2)
C7 C11 1.552(2)
C7 H7 1.0000
C9 C10 1.505(2)
C9 H9A 0.9900
C9 H9B 0.9900
C10 H10A 0.9800
C10 H10B 0.9800
C10 H10C 0.9800
C11 C12 1.502(2)
C11 C17 1.551(2)
C11 H11 1.0000
C12 C13 1.329(2)
C12 H12 0.9500
C13 C14 1.524(2)
C14 C15 1.527(2)
C14 C16 1.531(2)
C14 H14 1.0000
C15 H15A 0.9800
C15 H15B 0.9800
C15 H15C 0.9800
C16 H16A 0.9800
C16 H16B 0.9800
C16 H16C 0.9800
C17 C18 1.528(2)
C17 C19 1.533(2)
C17 H17 1.0000
C18 H18A 0.9800
C18 H18B 0.9800
C18 H18C 0.9800
C19 H19A 0.9800
C19 H19B 0.9800
C19 H19C 0.9800
C20 C21 1.505(2)
C20 H20A 0.9900
C20 H20B 0.9900
C21 C22 1.377(2)
C21 C26 1.384(2)
C22 C23 1.373(2)
C22 H22 0.9500
C23 C24 1.369(3)
C23 H23 0.9500
C24 C25 1.384(3)
C24 H24 0.9500
C25 C26 1.398(2)
C25 H25 0.9500
C26 H26 0.9500

loop_
_geom_torsion_atom_site_label_1
_geom_torsion_atom_site_label_2
_geom_torsion_atom_site_label_3
_geom_torsion_atom_site_label_4
_geom_torsion
C2 N1 C1 O2 -4.4(3)
C2 N1 C1 O1 177.32(13)
C20 O1 C1 O2 -5.1(2)
C20 O1 C1 N1 173.23(13)
C1 N1 C2 C13 132.82(15)
C1 N1 C2 C3 -101.26(17)
N1 C2 C3 C4 74.41(16)
C13 C2 C3 C4 -161.27(13)
N1 C2 C3 C7 -164.75(13)
C13 C2 C3 C7 -40.43(18)
C5 O3 C4 O4 -5.5(2)
C5 O3 C4 C3 171.76(13)
C7 C3 C4 O4 -34.2(2)
C2 C3 C4 O4 86.36(19)
C7 C3 C4 O3 148.50(13)
C2 C3 C4 O3 -90.93(15)
C4 O3 C5 C6 168.99(13)
C4 C3 C7 C8 -54.76(18)
C2 C3 C7 C8 -174.13(13)
C4 C3 C7 C11 179.79(13)
C2 C3 C7 C11 60.42(17)
C9 O5 C8 O6 -0.8(2)
C9 O5 C8 C7 178.04(13)
C3 C7 C8 O6 -16.9(2)
C11 C7 C8 O6 109.81(17)
C3 C7 C8 O5 164.21(13)
C11 C7 C8 O5 -69.03(17)
C8 O5 C9 C10 172.69(14)
C8 C7 C11 C12 -173.12(13)
C3 C7 C11 C12 -46.76(17)
C8 C7 C11 C17 -43.62(18)
C3 C7 C11 C17 82.74(17)
C17 C11 C12 C13 -115.36(18)
C7 C11 C12 C13 15.6(2)
C11 C12 C13 C2 2.1(3)
C11 C12 C13 C14 -175.90(15)
N1 C2 C13 C12 134.62(16)
C3 C2 C13 C12 10.5(2)
N1 C2 C13 C14 -47.25(18)
C3 C2 C13 C14 -171.39(13)
C12 C13 C14 C15 -83.98(19)
C2 C13 C14 C15 97.89(16)
C12 C13 C14 C16 40.5(2)
C2 C13 C14 C16 -137.62(14)
C12 C11 C17 C18 53.61(18)
C7 C11 C17 C18 -73.67(18)
C12 C11 C17 C19 -70.67(17)
C7 C11 C17 C19 162.05(14)
C1 O1 C20 C21 103.17(17)
O1 C20 C21 C22 -100.44(19)
O1 C20 C21 C26 80.9(2)
C26 C21 C22 C23 0.9(3)
C20 C21 C22 C23 -177.77(16)
C21 C22 C23 C24 -0.7(3)
C22 C23 C24 C25 -0.1(3)
C23 C24 C25 C26 0.8(3)
C22 C21 C26 C25 -0.2(3)
C20 C21 C26 C25 178.48(17)
C24 C25 C26 C21 -0.6(3)
